data_7206621
loop_
_publ_author_name
'Zhang, Lijuan'
'Xu, Sheng'
'Zhou, Yunshan'
'Zheng, Xiaorui'
'Yu, Chao'
'Shi, Zonghai'
'Hassan, Sadaf ul'
'Chen, Chao'

_publ_section_title
;
 Two isomorphous 3-D lanthanide oxalatophosphonate frameworks based on
 glyphosate: syntheses, crystal structures, and luminescence properties
;
_journal_issue 21
_journal_name_full CrystEngComm
_journal_page_first 6511
_journal_paper_doi 10.1039/c1ce05489a
_journal_volume 13
_journal_year 2011
_chemical_formula_sum 'C10 H19.02 Eu2 N2 O20.51 P2'
_chemical_formula_weight 861.34
_chemical_name_systematic
;
?
;
_space_group_IT_number 15
_symmetry_cell_setting monoclinic
_symmetry_space_group_name_Hall '-C 2yc'
_symmetry_space_group_name_H-M 'C 1 2/c 1'
_atom_sites_solution_hydrogens geom
_atom_sites_solution_primary direct
_atom_sites_solution_secondary difmap
_audit_creation_method SHELXL-97
_cell_angle_alpha 90.00
_cell_angle_beta 98.504(4)
_cell_angle_gamma 90.00
_cell_formula_units_Z 4
_cell_length_a 14.132(5)
_cell_length_b 10.507(3)
_cell_length_c 15.816(5)
_cell_measurement_reflns_used 4006
_cell_measurement_temperature 93(2)
_cell_measurement_theta_max 27.47
_cell_measurement_theta_min 3.01
_cell_volume 2322.6(13)
_computing_cell_refinement 'CrystalClear (Rigaku Inc., 2008)'
_computing_data_collection 'CrystalClear (Rigaku Inc., 2008)'
_computing_data_reduction 'CrystalClear (Rigaku Inc., 2008)'
_computing_structure_refinement 'SHELXL-97 (Sheldrick, 1997)'
_computing_structure_solution 'SHELXS-97 (Sheldrick, 1990)'
_diffrn_ambient_temperature 93(2)
_diffrn_detector_area_resol_mean 28.5714
_diffrn_measured_fraction_theta_full 0.995
_diffrn_measured_fraction_theta_max 0.995
_diffrn_measurement_device_type AFC10/Saturn724+
_diffrn_measurement_method Multi-scan
_diffrn_radiation_monochromator graphite
_diffrn_radiation_source 'Rotating Anode'
_diffrn_radiation_type MoK\a
_diffrn_radiation_wavelength 0.71073
_diffrn_reflns_av_R_equivalents 0.0271
_diffrn_reflns_av_sigmaI/netI 0.0270
_diffrn_reflns_limit_h_max 17
_diffrn_reflns_limit_h_min -18
_diffrn_reflns_limit_k_max 13
_diffrn_reflns_limit_k_min -13
_diffrn_reflns_limit_l_max 20
_diffrn_reflns_limit_l_min -19
_diffrn_reflns_number 9182
_diffrn_reflns_theta_full 27.48
_diffrn_reflns_theta_max 27.48
_diffrn_reflns_theta_min 3.40
_diffrn_standards_decay_% 0
_diffrn_standards_interval_count 0
_diffrn_standards_interval_time 0
_diffrn_standards_number 0
_exptl_absorpt_coefficient_mu 5.589
_exptl_absorpt_correction_T_max 0.4877
_exptl_absorpt_correction_T_min 0.4011
_exptl_crystal_colour colorless
_exptl_crystal_density_diffrn 2.463
_exptl_crystal_density_method 'not measured'
_exptl_crystal_description block
_exptl_crystal_F_000 1652
_exptl_crystal_size_max 0.20
_exptl_crystal_size_mid 0.15
_exptl_crystal_size_min 0.15
_refine_diff_density_max 0.983
_refine_diff_density_min -0.605
_refine_diff_density_rms 0.114
_refine_ls_extinction_method none
_refine_ls_goodness_of_fit_ref 1.002
_refine_ls_hydrogen_treatment constr
_refine_ls_matrix_type full
_refine_ls_number_parameters 178
_refine_ls_number_reflns 2670
_refine_ls_number_restraints 0
_refine_ls_restrained_S_all 1.002
_refine_ls_R_factor_all 0.0242
_refine_ls_R_factor_gt 0.0204
_refine_ls_shift/su_max 0.001
_refine_ls_shift/su_mean 0.000
_refine_ls_structure_factor_coef Fsqd
_refine_ls_weighting_details 'calc w=1/[\s^2^(Fo^2^)+(0.0266P)^2^+3.6000P] where P=(Fo^2^+2Fc^2^)/3'
_refine_ls_weighting_scheme calc
_refine_ls_wR_factor_gt 0.0472
_refine_ls_wR_factor_ref 0.0488
_reflns_number_gt 2494
_reflns_number_total 2670
_reflns_threshold_expression >2sigma(I)
_cod_data_source_file c1ce05489a.txt
_cod_data_source_block bo495
_cod_original_sg_symbol_H-M C2/c
_cod_database_code 7206621

loop_
_symmetry_equiv_pos_as_xyz
'x, y, z'
'-x, y, -z+1/2'
'x+1/2, y+1/2, z'
'-x+1/2, y+1/2, -z+1/2'
'-x, -y, -z'
'x, -y, z-1/2'
'-x+1/2, -y+1/2, -z'
'x+1/2, -y+1/2, z-1/2'

loop_
_atom_site_label
_atom_site_type_symbol
_atom_site_fract_x
_atom_site_fract_y
_atom_site_fract_z
_atom_site_U_iso_or_equiv
_atom_site_adp_type
_atom_site_occupancy
_atom_site_symmetry_multiplicity
_atom_site_calc_flag
_atom_site_refinement_flags
_atom_site_disorder_assembly
_atom_site_disorder_group
Eu1 Eu 0.439939(10) 0.221102(13) 0.436538(9) 0.00642(6) Uani 1 1 d . . .
P1 P 0.20318(5) 0.39968(7) 0.40092(5) 0.00881(15) Uani 1 1 d . . .
O1 O 0.29491(15) 0.3264(2) 0.41235(13) 0.0150(5) Uani 1 1 d . . .
O2 O 0.23063(15) 0.5451(2) 0.40001(15) 0.0174(5) Uani 1 1 d . . .
H2O H 0.1800 0.5942 0.3918 0.021 Uiso 1 1 d R . .
O3 O 0.13245(16) 0.3748(2) 0.45961(14) 0.0157(5) Uani 1 1 d . . .
O4 O 0.09780(16) 0.51135(19) 0.12189(13) 0.0136(4) Uani 1 1 d . . .
O5 O 0.07482(14) 0.3621(2) 0.01906(13) 0.0119(4) Uani 1 1 d . . .
O6 O 0.38714(15) 0.23260(19) 0.28030(14) 0.0097(4) Uani 1 1 d . . .
O7 O 0.42896(14) 0.19545(19) 0.15071(13) 0.0099(4) Uani 1 1 d . . .
O8 O 0.49345(16) 0.4327(2) 0.39794(14) 0.0163(5) Uani 1 1 d . . .
O9 O 0.53066(16) 0.6312(2) 0.44240(13) 0.0158(5) Uani 1 1 d . . .
N1 N 0.21326(18) 0.3603(2) 0.23161(15) 0.0121(5) Uani 1 1 d . . .
H1A H 0.2364 0.4411 0.2255 0.015 Uiso 1 1 calc R . .
H1B H 0.2641 0.3102 0.2544 0.015 Uiso 1 1 calc R . .
C1 C 0.1434(2) 0.3652(3) 0.29364(19) 0.0158(7) Uani 1 1 d . . .
H1C H 0.1099 0.2825 0.2936 0.019 Uiso 1 1 calc R . .
H1D H 0.0951 0.4318 0.2757 0.019 Uiso 1 1 calc R . .
C2 C 0.1748(3) 0.3105(3) 0.1454(2) 0.0183(7) Uani 1 1 d . . .
H2A H 0.1389 0.2311 0.1520 0.022 Uiso 1 1 calc R . .
H2B H 0.2290 0.2890 0.1149 0.022 Uiso 1 1 calc R . .
C3 C 0.1096(2) 0.4035(3) 0.09160(18) 0.0102(6) Uani 1 1 d . . .
C4 C 0.4465(2) 0.2138(2) 0.22978(19) 0.0080(6) Uani 1 1 d . . .
C5 C 0.5072(2) 0.5190(3) 0.45371(19) 0.0118(6) Uani 1 1 d . . .
O10 O 0.3718(4) 0.5326(5) 0.2332(3) 0.0244(14) Uani 0.489(6) 1 d P A 1
O10' O 0.3058(4) 0.5797(5) 0.1843(4) 0.0382(17) Uani 0.511(6) 1 d P A 2
O10" O 0.5000 0.5572(7) 0.2500 0.0227(17) Uani 0.511(6) 2 d SP A 3

loop_
_atom_site_aniso_label
_atom_site_aniso_U_11
_atom_site_aniso_U_22
_atom_site_aniso_U_33
_atom_site_aniso_U_23
_atom_site_aniso_U_13
_atom_site_aniso_U_12
Eu1 0.00722(8) 0.00610(8) 0.00578(9) -0.00014(5) 0.00043(6) 0.00064(5)
P1 0.0087(3) 0.0095(3) 0.0082(4) 0.0015(3) 0.0011(3) 0.0023(3)
O1 0.0141(11) 0.0212(11) 0.0099(11) 0.0022(9) 0.0023(9) 0.0103(9)
O2 0.0107(11) 0.0107(11) 0.0307(13) 0.0013(10) 0.0032(10) -0.0003(8)
O3 0.0194(12) 0.0136(11) 0.0161(11) 0.0048(9) 0.0093(9) 0.0045(9)
O4 0.0226(12) 0.0083(10) 0.0094(10) 0.0006(8) 0.0007(9) 0.0045(9)
O5 0.0102(10) 0.0144(11) 0.0101(10) -0.0022(8) -0.0013(8) -0.0020(8)
O6 0.0087(10) 0.0126(10) 0.0080(11) -0.0004(8) 0.0017(8) 0.0012(8)
O7 0.0100(10) 0.0129(10) 0.0065(10) -0.0002(8) 0.0003(8) -0.0019(8)
O8 0.0240(12) 0.0106(11) 0.0142(11) -0.0054(9) 0.0029(9) -0.0032(9)
O9 0.0245(12) 0.0107(10) 0.0121(11) -0.0011(9) 0.0022(9) -0.0038(9)
N1 0.0145(13) 0.0119(13) 0.0087(12) -0.0012(10) -0.0030(10) 0.0042(10)
C1 0.0117(15) 0.0225(17) 0.0130(16) 0.0012(13) 0.0010(12) -0.0017(12)
C2 0.0269(18) 0.0146(15) 0.0116(16) -0.0046(13) -0.0035(14) 0.0076(13)
C3 0.0112(14) 0.0125(14) 0.0076(14) -0.0003(12) 0.0037(11) -0.0005(11)
C4 0.0087(14) 0.0043(12) 0.0106(15) 0.0002(11) 0.0008(12) -0.0001(10)
C5 0.0123(14) 0.0105(14) 0.0122(15) -0.0019(12) 0.0010(12) 0.0011(11)
O10 0.025(3) 0.025(3) 0.023(3) 0.000(2) 0.002(2) 0.002(2)
O10' 0.026(3) 0.033(3) 0.056(4) 0.001(3) 0.007(3) 0.000(2)
O10" 0.026(4) 0.034(4) 0.008(3) 0.000 0.004(3) 0.000

loop_
_atom_type_symbol
_atom_type_description
_atom_type_scat_dispersion_real
_atom_type_scat_dispersion_imag
_atom_type_scat_source
C C 0.0033 0.0016 'International Tables Vol C Tables 4.2.6.8 and 6.1.1.4'
H H 0.0000 0.0000 'International Tables Vol C Tables 4.2.6.8 and 6.1.1.4'
N N 0.0061 0.0033 'International Tables Vol C Tables 4.2.6.8 and 6.1.1.4'
O O 0.0106 0.0060 'International Tables Vol C Tables 4.2.6.8 and 6.1.1.4'
P P 0.1023 0.0942 'International Tables Vol C Tables 4.2.6.8 and 6.1.1.4'
Eu Eu -0.1578 3.6682 'International Tables Vol C Tables 4.2.6.8 and 6.1.1.4'

loop_
_geom_angle_atom_site_label_1
_geom_angle_atom_site_label_2
_geom_angle_atom_site_label_3
_geom_angle
_geom_angle_site_symmetry_1
_geom_angle_site_symmetry_3
O3 Eu1 O1 81.39(8) 7_556 .
O3 Eu1 O5 81.24(8) 7_556 8_556
O1 Eu1 O5 155.48(7) . 8_556
O3 Eu1 O4 77.10(8) 7_556 4_545
O1 Eu1 O4 103.48(8) . 4_545
O5 Eu1 O4 89.32(7) 8_556 4_545
O3 Eu1 O9 76.15(8) 7_556 5_666
O1 Eu1 O9 82.52(8) . 5_666
O5 Eu1 O9 76.61(7) 8_556 5_666
O4 Eu1 O9 151.33(7) 4_545 5_666
O3 Eu1 O8 139.71(7) 7_556 .
O1 Eu1 O8 79.82(8) . .
O5 Eu1 O8 102.93(8) 8_556 .
O4 Eu1 O8 142.09(7) 4_545 .
O9 Eu1 O8 66.30(7) 5_666 .
O3 Eu1 O6 129.48(8) 7_556 .
O1 Eu1 O6 71.49(7) . .
O5 Eu1 O6 133.01(7) 8_556 .
O4 Eu1 O6 69.29(7) 4_545 .
O9 Eu1 O6 137.70(7) 5_666 .
O8 Eu1 O6 76.47(7) . .
O3 Eu1 O7 143.04(7) 7_556 2_655
O1 Eu1 O7 132.56(7) . 2_655
O5 Eu1 O7 69.68(7) 8_556 2_655
O4 Eu1 O7 80.17(7) 4_545 2_655
O9 Eu1 O7 116.65(7) 5_666 2_655
O8 Eu1 O7 71.18(7) . 2_655
O6 Eu1 O7 65.81(7) . 2_655
O3 Eu1 C5 94.47(8) 7_556 5_666
O1 Eu1 C5 79.34(8) . 5_666
O5 Eu1 C5 84.90(8) 8_556 5_666
O4 Eu1 C5 170.45(7) 4_545 5_666
O9 Eu1 C5 19.22(7) 5_666 5_666
O8 Eu1 C5 47.11(7) . 5_666
O6 Eu1 C5 120.11(7) . 5_666
O7 Eu1 C5 104.80(7) 2_655 5_666
O3 P1 O1 119.05(13) . .
O3 P1 O2 111.46(12) . .
O1 P1 O2 106.84(13) . .
O3 P1 C1 106.63(14) . .
O1 P1 C1 106.57(14) . .
O2 P1 C1 105.40(14) . .
P1 O1 Eu1 176.66(15) . .
P1 O2 H2O 112.0 . .
P1 O3 Eu1 159.80(14) . 7_556
C3 O4 Eu1 135.51(19) . 4
C3 O5 Eu1 145.36(19) . 8_455
C4 O6 Eu1 119.72(19) . .
C4 O7 Eu1 118.95(18) . 2_655
C5 O8 Eu1 119.96(19) . .
C5 O9 Eu1 120.34(19) . 5_666
C2 N1 C1 115.3(3) . .
C2 N1 H1A 108.4 . .
C1 N1 H1A 108.4 . .
C2 N1 H1B 108.4 . .
C1 N1 H1B 108.4 . .
H1A N1 H1B 107.5 . .
N1 C1 P1 111.1(2) . .
N1 C1 H1C 109.4 . .
P1 C1 H1C 109.4 . .
N1 C1 H1D 109.4 . .
P1 C1 H1D 109.4 . .
H1C C1 H1D 108.0 . .
N1 C2 C3 113.5(2) . .
N1 C2 H2A 108.9 . .
C3 C2 H2A 108.9 . .
N1 C2 H2B 108.9 . .
C3 C2 H2B 108.9 . .
H2A C2 H2B 107.7 . .
O4 C3 O5 127.4(3) . .
O4 C3 C2 118.2(3) . .
O5 C3 C2 114.4(3) . .
O7 C4 O6 127.3(3) . .
O7 C4 C4 116.6(3) . 2_655
O6 C4 C4 116.1(3) . 2_655
O9 C5 O8 126.7(3) . .
O9 C5 C5 116.9(3) . 5_666
O8 C5 C5 116.4(3) . 5_666
O9 C5 Eu1 40.44(14) . 5_666
O8 C5 Eu1 167.0(2) . 5_666
C5 C5 Eu1 76.5(2) 5_666 5_666

loop_
_geom_bond_atom_site_label_1
_geom_bond_atom_site_label_2
_geom_bond_distance
_geom_bond_site_symmetry_2
Eu1 O3 2.293(2) 7_556
Eu1 O1 2.311(2) .
Eu1 O5 2.316(2) 8_556
Eu1 O4 2.419(2) 4_545
Eu1 O9 2.452(2) 5_666
Eu1 O8 2.454(2) .
Eu1 O6 2.476(2) .
Eu1 O7 2.483(2) 2_655
Eu1 C5 3.262(3) 5_666
P1 O3 1.484(2) .
P1 O1 1.495(2) .
P1 O2 1.578(2) .
P1 C1 1.816(3) .
O2 H2O 0.8761 .
O3 Eu1 2.293(2) 7_556
O4 C3 1.251(4) .
O4 Eu1 2.419(2) 4
O5 C3 1.257(3) .
O5 Eu1 2.316(2) 8_455
O6 C4 1.257(4) .
O7 C4 1.253(4) .
O7 Eu1 2.483(2) 2_655
O8 C5 1.260(4) .
O9 C5 1.244(4) .
O9 Eu1 2.452(2) 5_666
N1 C2 1.485(4) .
N1 C1 1.492(4) .
N1 H1A 0.9200 .
N1 H1B 0.9200 .
C1 H1C 0.9900 .
C1 H1D 0.9900 .
C2 C3 1.516(4) .
C2 H2A 0.9900 .
C2 H2B 0.9900 .
C4 C4 1.552(6) 2_655
C5 C5 1.560(6) 5_666
C5 Eu1 3.262(3) 5_666

loop_
_geom_torsion_atom_site_label_1
_geom_torsion_atom_site_label_2
_geom_torsion_atom_site_label_3
_geom_torsion_atom_site_label_4
_geom_torsion
_geom_torsion_site_symmetry_1
_geom_torsion_site_symmetry_4
O3 P1 O1 Eu1 -79(3) . .
O2 P1 O1 Eu1 49(3) . .
C1 P1 O1 Eu1 161(2) . .
O3 Eu1 O1 P1 82(2) 7_556 .
O5 Eu1 O1 P1 36(3) 8_556 .
O4 Eu1 O1 P1 156(2) 4_545 .
O9 Eu1 O1 P1 4(2) 5_666 .
O8 Eu1 O1 P1 -63(2) . .
O6 Eu1 O1 P1 -142(2) . .
O7 Eu1 O1 P1 -115(2) 2_655 .
C5 Eu1 O1 P1 -15(2) 5_666 .
O1 P1 O3 Eu1 -9.5(5) . 7_556
O2 P1 O3 Eu1 -134.5(4) . 7_556
C1 P1 O3 Eu1 110.9(4) . 7_556
O3 Eu1 O6 C4 -135.93(19) 7_556 .
O1 Eu1 O6 C4 162.8(2) . .
O5 Eu1 O6 C4 -16.0(2) 8_556 .
O4 Eu1 O6 C4 -84.3(2) 4_545 .
O9 Eu1 O6 C4 107.7(2) 5_666 .
O8 Eu1 O6 C4 79.2(2) . .
O7 Eu1 O6 C4 3.97(18) 2_655 .
C5 Eu1 O6 C4 97.6(2) 5_666 .
O3 Eu1 O8 C5 19.8(3) 7_556 .
O1 Eu1 O8 C5 83.3(2) . .
O5 Eu1 O8 C5 -71.9(2) 8_556 .
O4 Eu1 O8 C5 -177.8(2) 4_545 .
O9 Eu1 O8 C5 -3.0(2) 5_666 .
O6 Eu1 O8 C5 156.5(2) . .
O7 Eu1 O8 C5 -134.8(2) 2_655 .
C5 Eu1 O8 C5 -1.6(3) 5_666 .
C2 N1 C1 P1 169.6(2) . .
O3 P1 C1 N1 -167.9(2) . .
O1 P1 C1 N1 -39.8(3) . .
O2 P1 C1 N1 73.5(2) . .
C1 N1 C2 C3 73.9(3) . .
Eu1 O4 C3 O5 -26.0(5) 4 .
Eu1 O4 C3 C2 152.2(2) 4 .
Eu1 O5 C3 O4 -78.9(5) 8_455 .
Eu1 O5 C3 C2 102.9(4) 8_455 .
N1 C2 C3 O4 3.0(4) . .
N1 C2 C3 O5 -178.6(3) . .
Eu1 O7 C4 O6 163.1(2) 2_655 .
Eu1 O7 C4 C4 -16.7(2) 2_655 2_655
Eu1 O6 C4 O7 167.2(2) . .
Eu1 O6 C4 C4 -13.0(2) . 2_655
Eu1 O9 C5 O8 -177.2(2) 5_666 .
Eu1 O9 C5 C5 3.0(4) 5_666 5_666
Eu1 O8 C5 O9 -177.1(2) . .
Eu1 O8 C5 C5 2.7(4) . 5_666
Eu1 O8 C5 Eu1 174.8(8) . 5_666
